data_4115588
loop_
_publ_author_name
'Shuji Kimura'
'Eckhard Bill'
'Eberhard Bothe'
'Thomas Weyherm\"uller'
'Karl Wieghardt'

_publ_section_title
;
 Phenylthiyl Radical Complexes of Gallium(III), Iron(III), and Cobalt(III)
 and Comparison with Their Phenoxyl Analogues
;
_journal_name_full 'Journal of the American Chemical Society'
_journal_page_first 6025
_journal_page_last 6039
_journal_paper_doi 10.1021/ja004305p
_journal_volume 123
_journal_year 2001
_chemical_formula_sum 'C17 H22 Fe N3 O4 S'
_chemical_formula_weight 420.29
_chemical_name_systematic
; 
 ? 
;
_space_group_IT_number 14
_symmetry_cell_setting monoclinic
_symmetry_space_group_name_Hall '-P 2yn'
_symmetry_space_group_name_H-M 'P 1 21/n 1'
_atom_sites_solution_hydrogens geom
_atom_sites_solution_primary direct
_atom_sites_solution_secondary difmap
_audit_creation_method SHELXL
_cell_angle_alpha 90.00
_cell_angle_beta 91.293(12)
_cell_angle_gamma 90.00
_cell_formula_units_Z 4
_cell_length_a 7.3937(6)
_cell_length_b 13.8182(12)
_cell_length_c 17.329(2)
_cell_measurement_reflns_used 7106
_cell_measurement_temperature 100(2)
_cell_volume 1770.0(3)
_computing_structure_refinement 'SHELXL-93 (Sheldrick, 1993)'
_computing_structure_solution 'SHELXS-86 (Sheldrick, 1990)'
_diffrn_ambient_temperature 100(2)
_diffrn_measurement_device 'Nonius KappaCCD'
_diffrn_measurement_method '\w-scan, 674 frames a 1 deg., 150 sec.'
_diffrn_radiation_monochromator graphite
_diffrn_radiation_source 'fine-focus sealed tube'
_diffrn_radiation_type MoK\a
_diffrn_radiation_wavelength 0.71073
_diffrn_reflns_av_R_equivalents 0.0535
_diffrn_reflns_av_sigmaI/netI 0.0285
_diffrn_reflns_limit_h_max 11
_diffrn_reflns_limit_h_min -11
_diffrn_reflns_limit_k_max 21
_diffrn_reflns_limit_k_min -21
_diffrn_reflns_limit_l_max 26
_diffrn_reflns_limit_l_min -26
_diffrn_reflns_number 30347
_diffrn_reflns_theta_max 30.00
_diffrn_reflns_theta_min 2.78
_exptl_absorpt_coefficient_mu 0.999
_exptl_absorpt_correction_type 'Not measured'
_exptl_crystal_colour black
_exptl_crystal_density_diffrn 1.577
_exptl_crystal_description 'opaque block'
_exptl_crystal_F_000 876
_exptl_crystal_size_max 0.20
_exptl_crystal_size_mid 0.14
_exptl_crystal_size_min 0.08
_refine_diff_density_max 0.432
_refine_diff_density_min -0.314
_refine_diff_density_rms 0.058
_refine_ls_extinction_method none
_refine_ls_goodness_of_fit_all 1.051
_refine_ls_goodness_of_fit_obs 1.090
_refine_ls_matrix_type full
_refine_ls_number_parameters 235
_refine_ls_number_reflns 5161
_refine_ls_number_restraints 0
_refine_ls_restrained_S_all 1.051
_refine_ls_restrained_S_obs 1.090
_refine_ls_R_factor_all 0.0294
_refine_ls_R_factor_obs 0.0250
_refine_ls_shift/esd_max 0.001
_refine_ls_shift/esd_mean 0.000
_refine_ls_structure_factor_coef Fsqd
_refine_ls_weighting_details 'w=1/[\s^2^(Fo^2^)+(0.0326P)^2^+0.6881P] where P=(Fo^2^+2Fc^2^)/3'
_refine_ls_weighting_scheme calc
_refine_ls_wR_factor_all 0.0687
_refine_ls_wR_factor_obs 0.0671
_reflns_number_observed 4600
_reflns_number_total 5163
_reflns_observed_criterion >2sigma(I)
_cod_data_source_file ja004305p_3.cif
_cod_data_source_block 3
_cod_depositor_comments
;
The following automatic conversions were performed:

'_refine_ls_weighting_scheme' value 'calc
w=1/[\s^2^(Fo^2^)+(0.0326P)^2^+0.6881P] where P=(Fo^2^+2Fc^2^)/3' was
changed to 'calc'. New tag '_refine_ls_weighting_details' was
created. The value of the new tag was set to
'w=1/[\s^2^(Fo^2^)+(0.0326P)^2^+0.6881P] where P=(Fo^2^+2Fc^2^)/3'.

Automatic conversion script
Id: cif_fix_values 3143 2015-03-26 13:38:13Z robertas 
;
_cod_database_code 4115588

loop_
_symmetry_equiv_pos_as_xyz
'x, y, z'
'-x+1/2, y+1/2, -z+1/2'
'-x, -y, -z'
'x-1/2, -y-1/2, z-1/2'

loop_
_atom_site_aniso_label
_atom_site_aniso_U_11
_atom_site_aniso_U_22
_atom_site_aniso_U_33
_atom_site_aniso_U_23
_atom_site_aniso_U_13
_atom_site_aniso_U_12
Fe1 0.01068(8) 0.01189(8) 0.01312(9) 0.00019(5) 0.00111(6) -0.00055(5)
S1 0.01235(12) 0.01479(13) 0.01877(14) -0.00261(10) -0.00016(10) -0.00021(9)
O1 0.0135(4) 0.0162(4) 0.0186(4) -0.0004(3) 0.0031(3) 0.0007(3)
O2 0.0119(4) 0.0197(4) 0.0259(5) -0.0020(3) -0.0011(3) 0.0027(3)
O3 0.0196(4) 0.0165(4) 0.0158(4) 0.0018(3) 0.0008(3) -0.0033(3)
O4 0.0249(5) 0.0283(5) 0.0170(4) 0.0058(4) -0.0004(3) -0.0044(4)
N1 0.0133(4) 0.0128(4) 0.0138(4) 0.0007(3) 0.0001(3) 0.0005(3)
N2 0.0111(4) 0.0127(4) 0.0150(4) -0.0002(3) 0.0009(3) 0.0005(3)
N3 0.0134(4) 0.0137(4) 0.0145(4) 0.0001(3) 0.0016(3) -0.0006(3)
C1 0.0123(5) 0.0159(5) 0.0152(5) 0.0013(4) 0.0033(4) 0.0011(4)
C2 0.0131(5) 0.0149(5) 0.0147(5) 0.0010(4) 0.0028(4) 0.0011(4)
C3 0.0139(5) 0.0120(5) 0.0193(5) -0.0006(4) 0.0017(4) -0.0018(4)
C4 0.0154(5) 0.0122(5) 0.0192(5) -0.0023(4) 0.0010(4) -0.0011(4)
C5 0.0125(5) 0.0184(5) 0.0175(5) -0.0013(4) -0.0012(4) -0.0001(4)
C6 0.0135(5) 0.0174(5) 0.0159(5) -0.0003(4) -0.0023(4) 0.0017(4)
C7 0.0180(5) 0.0123(5) 0.0174(5) -0.0005(4) -0.0024(4) 0.0029(4)
C8 0.0171(5) 0.0124(5) 0.0152(5) 0.0008(4) 0.0001(4) 0.0001(4)
C9 0.0161(5) 0.0131(5) 0.0147(5) 0.0010(4) 0.0014(4) -0.0008(4)
C10 0.0182(5) 0.0185(5) 0.0181(5) 0.0004(4) -0.0017(4) -0.0013(4)
C11 0.0260(6) 0.0200(6) 0.0159(5) -0.0019(4) -0.0008(5) -0.0031(5)
C12 0.0259(6) 0.0168(5) 0.0183(6) -0.0022(4) 0.0036(5) 0.0014(5)
C13 0.0182(5) 0.0164(5) 0.0193(6) -0.0004(4) 0.0019(4) 0.0022(4)
C14 0.0124(5) 0.0153(5) 0.0181(5) 0.0015(4) 0.0002(4) 0.0018(4)
C15 0.0118(5) 0.0137(5) 0.0184(5) -0.0043(4) 0.0002(4) -0.0017(4)
C16 0.0202(6) 0.0199(5) 0.0138(5) -0.0007(4) 0.0018(4) -0.0029(4)
C17 0.0136(5) 0.0204(6) 0.0169(5) 0.0010(4) 0.0021(4) -0.0003(4)

loop_
_atom_site_label
_atom_site_type_symbol
_atom_site_fract_x
_atom_site_fract_y
_atom_site_fract_z
_atom_site_U_iso_or_equiv
_atom_site_thermal_displace_type
_atom_site_occupancy
_atom_site_calc_flag
_atom_site_refinement_flags
Fe1 Fe 0.29527(2) 0.976249(11) 0.232048(9) 0.01188(5) Uani 1 d .
S1 S 0.12716(4) 0.89015(2) 0.14043(2) 0.01531(7) Uani 1 d .
O1 O 0.08983(11) 1.06602(6) 0.24508(5) 0.0161(2) Uani 1 d .
O2 O -0.08167(11) 1.17664(6) 0.18434(5) 0.0192(2) Uani 1 d .
O3 O 0.27946(12) 0.89658(6) 0.32555(5) 0.0173(2) Uani 1 d .
O4 O 0.34119(13) 0.88632(7) 0.45218(5) 0.0234(2) Uani 1 d .
N1 N 0.55510(13) 0.92326(7) 0.19316(6) 0.0133(2) Uani 1 d .
N2 N 0.37600(12) 1.09796(7) 0.15751(6) 0.0129(2) Uani 1 d .
N3 N 0.47489(13) 1.05797(7) 0.31171(6) 0.0139(2) Uani 1 d .
C1 C 0.62935(15) 0.98657(8) 0.13111(7) 0.0144(2) Uani 1 d .
H1A H 0.68067(15) 0.94551(8) 0.09022(7) 0.017 Uiso 1 calc R
H1B H 0.72818(15) 1.02701(8) 0.15319(7) 0.017 Uiso 1 calc R
C2 C 0.48301(15) 1.05198(8) 0.09571(7) 0.0142(2) Uani 1 d .
H2A H 0.53994(15) 1.10275(8) 0.06408(7) 0.017 Uiso 1 calc R
H2B H 0.40179(15) 1.01333(8) 0.06155(7) 0.017 Uiso 1 calc R
C3 C 0.4817(2) 1.17234(8) 0.20260(7) 0.0151(2) Uani 1 d .
H3A H 0.4422(2) 1.23784(8) 0.18631(7) 0.018 Uiso 1 calc R
H3B H 0.6118(2) 1.16578(8) 0.19130(7) 0.018 Uiso 1 calc R
C4 C 0.4553(2) 1.16097(8) 0.28929(7) 0.0156(2) Uani 1 d .
H4A H 0.5462(2) 1.20041(8) 0.31794(7) 0.019 Uiso 1 calc R
H4B H 0.3336(2) 1.18441(8) 0.30283(7) 0.019 Uiso 1 calc R
C5 C 0.6651(2) 1.02349(8) 0.30467(7) 0.0161(2) Uani 1 d .
H5A H 0.7221(2) 1.01838(8) 0.35676(7) 0.019 Uiso 1 calc R
H5B H 0.7346(2) 1.07134(8) 0.27485(7) 0.019 Uiso 1 calc R
C6 C 0.6732(2) 0.92536(9) 0.26469(7) 0.0157(2) Uani 1 d .
H6A H 0.7997(2) 0.91132(9) 0.25084(7) 0.019 Uiso 1 calc R
H6B H 0.6335(2) 0.87437(9) 0.30069(7) 0.019 Uiso 1 calc R
C7 C 0.5416(2) 0.81889(8) 0.16992(7) 0.0160(2) Uani 1 d .
H7A H 0.4809(2) 0.78361(8) 0.21180(7) 0.019 Uiso 1 calc R
H7B H 0.6661(2) 0.79292(8) 0.16712(7) 0.019 Uiso 1 calc R
C8 C 0.4440(2) 0.79466(8) 0.09514(7) 0.0149(2) Uani 1 d .
C9 C 0.2606(2) 0.81746(8) 0.08025(7) 0.0146(2) Uani 1 d .
C10 C 0.1736(2) 0.77922(9) 0.01427(7) 0.0183(2) Uani 1 d .
H10 H 0.0504(2) 0.79479(9) 0.00377(7) 0.022 Uiso 1 calc R
C11 C 0.2645(2) 0.71899(9) -0.03600(7) 0.0206(2) Uani 1 d .
H11 H 0.2026(2) 0.69262(9) -0.07980(7) 0.025 Uiso 1 calc R
C12 C 0.4454(2) 0.69732(9) -0.02230(7) 0.0203(2) Uani 1 d .
H12 H 0.5087(2) 0.65694(9) -0.05693(7) 0.024 Uiso 1 calc R
C13 C 0.5337(2) 0.73546(9) 0.04289(7) 0.0179(2) Uani 1 d .
H13 H 0.6579(2) 0.72084(9) 0.05202(7) 0.022 Uiso 1 calc R
C14 C 0.20127(15) 1.13786(8) 0.12888(7) 0.0153(2) Uani 1 d .
H14A H 0.16154(15) 1.10265(8) 0.08171(7) 0.018 Uiso 1 calc R
H14B H 0.21672(15) 1.20690(8) 0.11526(7) 0.018 Uiso 1 calc R
C15 C 0.05717(15) 1.12841(8) 0.19027(7) 0.0146(2) Uani 1 d .
C16 C 0.4015(2) 1.03670(9) 0.38882(7) 0.0180(2) Uani 1 d .
H16A H 0.2984(2) 1.08027(9) 0.39895(7) 0.022 Uiso 1 calc R
H16B H 0.4961(2) 1.04805(9) 0.42916(7) 0.022 Uiso 1 calc R
C17 C 0.3388(2) 0.93130(9) 0.39167(7) 0.0169(2) Uani 1 d .

loop_
_atom_type_symbol
_atom_type_description
_atom_type_scat_dispersion_real
_atom_type_scat_dispersion_imag
_atom_type_scat_source
C C 0.0033 0.0016 'International Tables Vol C Tables 4.2.6.8 and 6.1.1.4'
H H 0.0000 0.0000 'International Tables Vol C Tables 4.2.6.8 and 6.1.1.4'
N N 0.0061 0.0033 'International Tables Vol C Tables 4.2.6.8 and 6.1.1.4'
O O 0.0106 0.0060 'International Tables Vol C Tables 4.2.6.8 and 6.1.1.4'
S S 0.1246 0.1234 'International Tables Vol C Tables 4.2.6.8 and 6.1.1.4'
Fe Fe 0.3463 0.8444 'International Tables Vol C Tables 4.2.6.8 and 6.1.1.4'

loop_
_geom_angle_atom_site_label_1
_geom_angle_atom_site_label_2
_geom_angle_atom_site_label_3
_geom_angle
O3 Fe1 O1 101.37(4)
O3 Fe1 N1 97.83(4)
O1 Fe1 N1 158.68(4)
O3 Fe1 N3 79.45(4)
O1 Fe1 N3 93.47(4)
N1 Fe1 N3 80.96(4)
O3 Fe1 N2 158.43(4)
O1 Fe1 N2 78.92(3)
N1 Fe1 N2 79.82(4)
N3 Fe1 N2 79.01(4)
O3 Fe1 S1 103.64(3)
O1 Fe1 S1 89.93(3)
N1 Fe1 S1 94.50(3)
N3 Fe1 S1 174.88(3)
N2 Fe1 S1 97.92(3)
C9 S1 Fe1 113.43(4)
C15 O1 Fe1 117.54(7)
C17 O3 Fe1 119.45(7)
C1 N1 C7 113.05(9)
C1 N1 C6 111.43(9)
C7 N1 C6 105.93(9)
C1 N1 Fe1 111.44(7)
C7 N1 Fe1 110.64(7)
C6 N1 Fe1 103.82(7)
C14 N2 C2 113.08(9)
C14 N2 C3 111.10(9)
C2 N2 C3 112.85(9)
C14 N2 Fe1 103.54(7)
C2 N2 Fe1 104.51(6)
C3 N2 Fe1 111.18(7)
C4 N3 C16 113.02(9)
C4 N3 C5 111.83(9)
C16 N3 C5 112.02(9)
C4 N3 Fe1 105.90(7)
C16 N3 Fe1 103.60(7)
C5 N3 Fe1 109.92(7)
N1 C1 C2 111.45(9)
N2 C2 C1 110.29(9)
N2 C3 C4 111.43(9)
N3 C4 C3 110.05(9)
N3 C5 C6 111.58(9)
N1 C6 C5 111.38(9)
N1 C7 C8 118.18(9)
C13 C8 C9 118.71(11)
C13 C8 C7 117.52(10)
C9 C8 C7 123.19(10)
C10 C9 C8 119.09(11)
C10 C9 S1 116.35(9)
C8 C9 S1 124.54(9)
C11 C10 C9 121.18(11)
C12 C11 C10 120.04(11)
C11 C12 C13 119.28(11)
C12 C13 C8 121.68(11)
N2 C14 C15 110.60(9)
O2 C15 O1 124.22(11)
O2 C15 C14 119.39(11)
O1 C15 C14 116.36(9)
N3 C16 C17 109.59(9)
O4 C17 O3 124.36(11)
O4 C17 C16 120.98(11)
O3 C17 C16 114.63(10)

loop_
_geom_bond_atom_site_label_1
_geom_bond_atom_site_label_2
_geom_bond_distance
Fe1 O3 1.9646(9)
Fe1 O1 1.9781(8)
Fe1 N1 2.1770(10)
Fe1 N3 2.2049(10)
Fe1 N2 2.2109(10)
Fe1 S1 2.3221(4)
S1 C9 1.7654(12)
O1 C15 1.3013(14)
O2 C15 1.2263(14)
O3 C17 1.3086(15)
O4 C17 1.2189(15)
N1 C1 1.4998(15)
N1 C7 1.5001(14)
N1 C6 1.5004(14)
N2 C14 1.4799(14)
N2 C2 1.4883(14)
N2 C3 1.5000(14)
N3 C4 1.4815(15)
N3 C16 1.483(2)
N3 C5 1.4925(15)
C1 C2 1.528(2)
C3 C4 1.527(2)
C5 C6 1.525(2)
C7 C8 1.507(2)
C8 C13 1.399(2)
C8 C9 1.410(2)
C9 C10 1.403(2)
C10 C11 1.389(2)
C11 C12 1.386(2)
C12 C13 1.395(2)
C14 C15 1.528(2)
C16 C17 1.530(2)
